data_1508700
loop_
_publ_author_name
'Paletta, Joseph T.'
'Pink, Maren'
'Foley, Bridget'
'Rajca, Suchada'
'Rajca, Andrzej'

_publ_section_title
;
 Synthesis and reduction kinetics of sterically shielded pyrrolidine
 nitroxides.
;
_journal_issue 20
_journal_name_full 'Organic letters'
_journal_page_first 5322
_journal_page_last 5325
_journal_paper_doi 10.1021/ol302506f
_journal_volume 14
_journal_year 2012
_chemical_formula_moiety 'C15 H24 N O2'
_chemical_formula_sum 'C15 H24 N O2'
_chemical_formula_weight 250.35
_chemical_name_systematic
; 
 ? 
;
_space_group_IT_number 14
_symmetry_cell_setting monoclinic
_symmetry_space_group_name_Hall '-P 2ybc'
_symmetry_space_group_name_H-M 'P 1 21/c 1'
_atom_sites_solution_hydrogens geom
_atom_sites_solution_primary direct
_atom_sites_solution_secondary difmap
_audit_creation_method SHELXL-97
_cell_angle_alpha 90.00
_cell_angle_beta 104.417(2)
_cell_angle_gamma 90.00
_cell_formula_units_Z 4
_cell_length_a 11.5624(12)
_cell_length_b 11.0144(11)
_cell_length_c 10.9255(11)
_cell_measurement_reflns_used 5569
_cell_measurement_temperature 150(2)
_cell_measurement_theta_max 29.58
_cell_measurement_theta_min 2.59
_cell_volume 1347.6(2)
_computing_cell_refinement 'APEX II v2010.11.3 (Bruker, 2010)'
_computing_data_collection 'APEX II v2010.11.3 (Bruker, 2010)'
_computing_data_reduction 'APEX II v2010.11.3 (Bruker, 2010)'
_computing_molecular_graphics 'SHELXTL (Bruker, 2010)'
_computing_publication_material 'SHELXTL (Bruker, 2010)'
_computing_structure_refinement 'SHELXL-97 (Sheldrick, 2010)'
_computing_structure_solution 'SIR-2004 (Burla et al., 2005)'
_diffrn_ambient_temperature 150(2)
_diffrn_detector 'CCD area detector'
_diffrn_detector_area_resol_mean 83.33
_diffrn_detector_type 'Bruker APEXII'
_diffrn_measured_fraction_theta_full 0.999
_diffrn_measured_fraction_theta_max 0.999
_diffrn_measurement_details '0.50 degree frames measured for 15 seconds each'
_diffrn_measurement_device 'APEX Kappa Duo'
_diffrn_measurement_device_type Kappa
_diffrn_measurement_method 'omega and phi scans'
_diffrn_radiation_monochromator graphite
_diffrn_radiation_source 'fine-focus sealed tube'
_diffrn_radiation_type MoK\a
_diffrn_radiation_wavelength 0.71073
_diffrn_reflns_av_R_equivalents 0.0246
_diffrn_reflns_av_sigmaI/netI 0.0240
_diffrn_reflns_limit_h_max 16
_diffrn_reflns_limit_h_min -16
_diffrn_reflns_limit_k_max 15
_diffrn_reflns_limit_k_min -14
_diffrn_reflns_limit_l_max 7
_diffrn_reflns_limit_l_min -15
_diffrn_reflns_number 14577
_diffrn_reflns_theta_full 29.59
_diffrn_reflns_theta_max 29.59
_diffrn_reflns_theta_min 1.82
_exptl_absorpt_coefficient_mu 0.081
_exptl_absorpt_correction_T_max 0.9920
_exptl_absorpt_correction_T_min 0.9785
_exptl_absorpt_correction_type multi-scan
_exptl_absorpt_process_details 'SADABS, R. Blessing; 1995'
_exptl_crystal_colour yellow-brown
_exptl_crystal_density_diffrn 1.234
_exptl_crystal_density_method 'not measured'
_exptl_crystal_description block
_exptl_crystal_F_000 548
_exptl_crystal_size_max 0.27
_exptl_crystal_size_mid 0.22
_exptl_crystal_size_min 0.10
_refine_diff_density_max 0.369
_refine_diff_density_min -0.144
_refine_diff_density_rms 0.038
_refine_ls_extinction_method none
_refine_ls_goodness_of_fit_ref 1.046
_refine_ls_hydrogen_treatment constr
_refine_ls_matrix_type full
_refine_ls_number_parameters 163
_refine_ls_number_reflns 3776
_refine_ls_number_restraints 0
_refine_ls_restrained_S_all 1.046
_refine_ls_R_factor_all 0.0509
_refine_ls_R_factor_gt 0.0389
_refine_ls_shift/su_max 0.001
_refine_ls_shift/su_mean 0.000
_refine_ls_structure_factor_coef Fsqd
_refine_ls_weighting_details 'calc w=1/[\s^2^(Fo^2^)+(0.0523P)^2^+0.2561P] where P=(Fo^2^+2Fc^2^)/3'
_refine_ls_weighting_scheme calc
_refine_ls_wR_factor_gt 0.0989
_refine_ls_wR_factor_ref 0.1065
_reflns_number_gt 3070
_reflns_number_total 3776
_reflns_threshold_expression >2sigma(I)
_cod_data_source_file ol302506f_si_003.cif
_cod_data_source_block 11082
_cod_depositor_comments
;
The following automatic conversions were performed:

'_symmetry_cell_setting' value 'Monoclinic' changed to 'monoclinic'
according to /home/saulius/struct/CIF-dictionaries/cif_core.dic
dictionary named 'cif_core.dic' version 2.4.2 from 2011-04-26.

Automatic conversion script
Id: cif_fix_values 1891 2012-01-12 08:04:46Z andrius 
;
_cod_original_sg_symbol_H-M 'P2(1)/c  '
_cod_database_code 1508700

loop_
_symmetry_equiv_pos_as_xyz
'x, y, z'
'-x, y+1/2, -z+1/2'
'-x, -y, -z'
'x, -y-1/2, z-1/2'

loop_
_atom_site_label
_atom_site_type_symbol
_atom_site_fract_x
_atom_site_fract_y
_atom_site_fract_z
_atom_site_U_iso_or_equiv
_atom_site_adp_type
_atom_site_occupancy
_atom_site_symmetry_multiplicity
_atom_site_calc_flag
_atom_site_refinement_flags
O1 O 0.66041(7) 0.69266(7) 0.17295(7) 0.03096(19) Uani 1 1 d .
O2 O 0.79054(8) 1.10278(8) 0.43374(8) 0.0388(2) Uani 1 1 d .
N1 N 0.68570(7) 0.78610(8) 0.24468(7) 0.02064(17) Uani 1 1 d .
C1 C 0.81371(8) 0.80386(9) 0.31269(8) 0.01964(19) Uani 1 1 d .
C2 C 0.81891(9) 0.88902(9) 0.42532(9) 0.0229(2) Uani 1 1 d .
H2A H 0.7839 0.8471 0.4878 0.027 Uiso 1 1 calc R
H2B H 0.9035 0.9072 0.4667 0.027 Uiso 1 1 calc R
C3 C 0.75335(9) 1.00607(10) 0.38729(9) 0.0238(2) Uani 1 1 d .
C4 C 0.63820(9) 0.99817(9) 0.28499(9) 0.0234(2) Uani 1 1 d .
H4A H 0.6519 1.0342 0.2068 0.028 Uiso 1 1 calc R
H4B H 0.5774 1.0486 0.3108 0.028 Uiso 1 1 calc R
C5 C 0.58651(8) 0.87011(9) 0.25377(8) 0.01915(19) Uani 1 1 d .
C6 C 0.52722(9) 0.82081(9) 0.35594(9) 0.0234(2) Uani 1 1 d .
H6A H 0.5093 0.7335 0.3402 0.028 Uiso 1 1 calc R
H6B H 0.5841 0.8285 0.4399 0.028 Uiso 1 1 calc R
C7 C 0.41163(10) 0.88798(10) 0.35791(10) 0.0297(2) Uani 1 1 d .
H7A H 0.3741 0.8484 0.4197 0.036 Uiso 1 1 calc R
H7B H 0.4309 0.9727 0.3858 0.036 Uiso 1 1 calc R
C8 C 0.32369(10) 0.88852(11) 0.22869(11) 0.0308(2) Uani 1 1 d .
H8A H 0.2529 0.9376 0.2323 0.037 Uiso 1 1 calc R
H8B H 0.2966 0.8045 0.2051 0.037 Uiso 1 1 calc R
C9 C 0.38106(9) 0.94096(10) 0.12849(10) 0.0276(2) Uani 1 1 d .
H9A H 0.4015 1.0273 0.1477 0.033 Uiso 1 1 calc R
H9B H 0.3236 0.9368 0.0446 0.033 Uiso 1 1 calc R
C10 C 0.49425(9) 0.87013(10) 0.12513(9) 0.0237(2) Uani 1 1 d .
H10A H 0.5307 0.9066 0.0608 0.028 Uiso 1 1 calc R
H10B H 0.4724 0.7853 0.0996 0.028 Uiso 1 1 calc R
C11 C 0.86831(9) 0.67949(9) 0.35711(9) 0.0229(2) Uani 1 1 d .
H11A H 0.8307 0.6474 0.4226 0.027 Uiso 1 1 calc R
H11B H 0.8503 0.6224 0.2849 0.027 Uiso 1 1 calc R
C12 C 1.00368(9) 0.68528(10) 0.41123(10) 0.0274(2) Uani 1 1 d .
H12A H 1.0220 0.7366 0.4880 0.033 Uiso 1 1 calc R
H12B H 1.0348 0.6027 0.4356 0.033 Uiso 1 1 calc R
C13 C 1.06518(10) 0.73773(12) 0.31426(11) 0.0319(2) Uani 1 1 d .
H13A H 1.1520 0.7449 0.3527 0.038 Uiso 1 1 calc R
H13B H 1.0537 0.6820 0.2411 0.038 Uiso 1 1 calc R
C14 C 1.01446(10) 0.86220(11) 0.26916(10) 0.0299(2) Uani 1 1 d .
H14A H 1.0513 0.8914 0.2020 0.036 Uiso 1 1 calc R
H14C H 1.0352 0.9204 0.3404 0.036 Uiso 1 1 calc R
C15 C 0.87866(9) 0.85866(10) 0.21799(9) 0.0237(2) Uani 1 1 d .
H15C H 0.8589 0.8101 0.1393 0.028 Uiso 1 1 calc R
H15A H 0.8491 0.9423 0.1965 0.028 Uiso 1 1 calc R

loop_
_atom_site_aniso_label
_atom_site_aniso_U_11
_atom_site_aniso_U_22
_atom_site_aniso_U_33
_atom_site_aniso_U_23
_atom_site_aniso_U_13
_atom_site_aniso_U_12
O1 0.0310(4) 0.0240(4) 0.0335(4) -0.0138(3) -0.0003(3) 0.0013(3)
O2 0.0450(5) 0.0233(4) 0.0423(5) -0.0095(3) -0.0001(4) -0.0050(4)
N1 0.0221(4) 0.0184(4) 0.0212(4) -0.0046(3) 0.0050(3) -0.0018(3)
C1 0.0213(4) 0.0198(5) 0.0179(4) -0.0020(3) 0.0051(3) -0.0022(4)
C2 0.0257(5) 0.0222(5) 0.0199(4) -0.0037(3) 0.0040(3) -0.0013(4)
C3 0.0290(5) 0.0214(5) 0.0223(4) -0.0040(4) 0.0087(4) -0.0035(4)
C4 0.0270(5) 0.0173(5) 0.0257(4) -0.0003(4) 0.0062(4) -0.0018(4)
C5 0.0211(4) 0.0174(5) 0.0192(4) 0.0000(3) 0.0055(3) 0.0001(3)
C6 0.0280(5) 0.0211(5) 0.0236(4) 0.0026(4) 0.0108(4) 0.0006(4)
C7 0.0332(6) 0.0267(6) 0.0347(5) 0.0027(4) 0.0189(4) 0.0031(4)
C8 0.0240(5) 0.0254(6) 0.0450(6) 0.0021(5) 0.0126(4) 0.0011(4)
C9 0.0248(5) 0.0253(6) 0.0303(5) 0.0023(4) 0.0025(4) 0.0015(4)
C10 0.0248(5) 0.0246(5) 0.0209(4) 0.0000(4) 0.0042(3) -0.0004(4)
C11 0.0248(5) 0.0200(5) 0.0242(4) -0.0005(4) 0.0068(4) -0.0011(4)
C12 0.0255(5) 0.0261(5) 0.0291(5) 0.0000(4) 0.0041(4) 0.0023(4)
C13 0.0235(5) 0.0379(7) 0.0353(5) -0.0036(5) 0.0094(4) -0.0003(4)
C14 0.0267(5) 0.0341(6) 0.0307(5) -0.0012(4) 0.0105(4) -0.0074(4)
C15 0.0267(5) 0.0248(5) 0.0206(4) 0.0003(4) 0.0078(4) -0.0039(4)

loop_
_atom_type_symbol
_atom_type_description
_atom_type_scat_dispersion_real
_atom_type_scat_dispersion_imag
_atom_type_scat_source
C C 0.0033 0.0016 'International Tables Vol C Tables 4.2.6.8 and 6.1.1.4'
H H 0.0000 0.0000 'International Tables Vol C Tables 4.2.6.8 and 6.1.1.4'
N N 0.0061 0.0033 'International Tables Vol C Tables 4.2.6.8 and 6.1.1.4'
O O 0.0106 0.0060 'International Tables Vol C Tables 4.2.6.8 and 6.1.1.4'

loop_
_geom_angle_atom_site_label_1
_geom_angle_atom_site_label_2
_geom_angle_atom_site_label_3
_geom_angle
O1 N1 C1 117.11(8)
O1 N1 C5 118.36(8)
C1 N1 C5 124.52(7)
N1 C1 C11 108.58(8)
N1 C1 C2 108.33(7)
C11 C1 C2 111.12(8)
N1 C1 C15 107.74(7)
C11 C1 C15 109.28(8)
C2 C1 C15 111.68(8)
C3 C2 C1 112.72(8)
C3 C2 H2A 109.0
C1 C2 H2A 109.0
C3 C2 H2B 109.0
C1 C2 H2B 109.0
H2A C2 H2B 107.8
O2 C3 C2 122.48(9)
O2 C3 C4 121.02(10)
C2 C3 C4 116.49(8)
C3 C4 C5 116.04(8)
C3 C4 H4A 108.3
C5 C4 H4A 108.3
C3 C4 H4B 108.3
C5 C4 H4B 108.3
H4A C4 H4B 107.4
N1 C5 C4 108.68(8)
N1 C5 C10 107.95(7)
C4 C5 C10 110.22(8)
N1 C5 C6 108.40(8)
C4 C5 C6 112.32(8)
C10 C5 C6 109.17(8)
C7 C6 C5 112.67(8)
C7 C6 H6A 109.1
C5 C6 H6A 109.1
C7 C6 H6B 109.1
C5 C6 H6B 109.1
H6A C6 H6B 107.8
C8 C7 C6 111.89(9)
C8 C7 H7A 109.2
C6 C7 H7A 109.2
C8 C7 H7B 109.2
C6 C7 H7B 109.2
H7A C7 H7B 107.9
C7 C8 C9 110.95(9)
C7 C8 H8A 109.4
C9 C8 H8A 109.4
C7 C8 H8B 109.4
C9 C8 H8B 109.4
H8A C8 H8B 108.0
C8 C9 C10 110.52(9)
C8 C9 H9A 109.5
C10 C9 H9A 109.5
C8 C9 H9B 109.5
C10 C9 H9B 109.5
H9A C9 H9B 108.1
C9 C10 C5 112.36(8)
C9 C10 H10A 109.1
C5 C10 H10A 109.1
C9 C10 H10B 109.1
C5 C10 H10B 109.1
H10A C10 H10B 107.9
C12 C11 C1 112.66(8)
C12 C11 H11A 109.1
C1 C11 H11A 109.1
C12 C11 H11B 109.1
C1 C11 H11B 109.1
H11A C11 H11B 107.8
C13 C12 C11 110.82(9)
C13 C12 H12A 109.5
C11 C12 H12A 109.5
C13 C12 H12B 109.5
C11 C12 H12B 109.5
H12A C12 H12B 108.1
C14 C13 C12 110.86(9)
C14 C13 H13A 109.5
C12 C13 H13A 109.5
C14 C13 H13B 109.5
C12 C13 H13B 109.5
H13A C13 H13B 108.1
C13 C14 C15 111.86(9)
C13 C14 H14A 109.2
C15 C14 H14A 109.2
C13 C14 H14C 109.2
C15 C14 H14C 109.2
H14A C14 H14C 107.9
C14 C15 C1 113.01(8)
C14 C15 H15C 109.0
C1 C15 H15C 109.0
C14 C15 H15A 109.0
C1 C15 H15A 109.0
H15C C15 H15A 107.8

loop_
_geom_bond_atom_site_label_1
_geom_bond_atom_site_label_2
_geom_bond_distance
O1 N1 1.2825(10)
O2 C3 1.2118(13)
N1 C1 1.4945(12)
N1 C5 1.4960(12)
C1 C11 1.5357(14)
C1 C2 1.5365(13)
C1 C15 1.5446(13)
C2 C3 1.5009(15)
C2 H2A 0.9900
C2 H2B 0.9900
C3 C4 1.5127(14)
C4 C5 1.5367(14)
C4 H4A 0.9900
C4 H4B 0.9900
C5 C10 1.5383(13)
C5 C6 1.5466(12)
C6 C7 1.5324(14)
C6 H6A 0.9900
C6 H6B 0.9900
C7 C8 1.5207(17)
C7 H7A 0.9900
C7 H7B 0.9900
C8 C9 1.5277(15)
C8 H8A 0.9900
C8 H8B 0.9900
C9 C10 1.5319(14)
C9 H9A 0.9900
C9 H9B 0.9900
C10 H10A 0.9900
C10 H10B 0.9900
C11 C12 1.5305(14)
C11 H11A 0.9900
C11 H11B 0.9900
C12 C13 1.5288(15)
C12 H12A 0.9900
C12 H12B 0.9900
C13 C14 1.5239(17)
C13 H13A 0.9900
C13 H13B 0.9900
C14 C15 1.5305(15)
C14 H14A 0.9900
C14 H14C 0.9900
C15 H15C 0.9900
C15 H15A 0.9900

loop_
_geom_hbond_atom_site_label_D
_geom_hbond_atom_site_label_H
_geom_hbond_atom_site_label_A
_geom_hbond_distance_DH
_geom_hbond_distance_HA
_geom_hbond_distance_DA
_geom_hbond_angle_DHA
_geom_hbond_site_symmetry_A
C6 H6B O1 0.99 2.49 3.4254(13) 157.5 4_576

loop_
_geom_torsion_atom_site_label_1
_geom_torsion_atom_site_label_2
_geom_torsion_atom_site_label_3
_geom_torsion_atom_site_label_4
_geom_torsion
O1 N1 C1 C11 -39.10(10)
C5 N1 C1 C11 141.58(8)
O1 N1 C1 C2 -159.90(8)
C5 N1 C1 C2 20.79(11)
O1 N1 C1 C15 79.14(10)
C5 N1 C1 C15 -100.18(9)
N1 C1 C2 C3 -53.88(10)
C11 C1 C2 C3 -173.08(8)
C15 C1 C2 C3 64.62(11)
C1 C2 C3 O2 -140.87(10)
C1 C2 C3 C4 37.95(11)
O2 C3 C4 C5 -167.39(9)
C2 C3 C4 C5 13.77(12)
O1 N1 C5 C4 -152.14(8)
C1 N1 C5 C4 27.17(11)
O1 N1 C5 C10 -32.60(11)
C1 N1 C5 C10 146.71(8)
O1 N1 C5 C6 85.53(10)
C1 N1 C5 C6 -95.16(10)
C3 C4 C5 N1 -44.78(10)
C3 C4 C5 C10 -162.89(8)
C3 C4 C5 C6 75.15(10)
N1 C5 C6 C7 -170.51(8)
C4 C5 C6 C7 69.40(11)
C10 C5 C6 C7 -53.16(11)
C5 C6 C7 C8 54.18(12)
C6 C7 C8 C9 -55.03(12)
C7 C8 C9 C10 56.48(12)
C8 C9 C10 C5 -57.76(12)
N1 C5 C10 C9 172.86(8)
C4 C5 C10 C9 -68.59(10)
C6 C5 C10 C9 55.23(11)
N1 C1 C11 C12 171.78(7)
C2 C1 C11 C12 -69.17(10)
C15 C1 C11 C12 54.51(10)
C1 C11 C12 C13 -57.18(11)
C11 C12 C13 C14 56.02(12)
C12 C13 C14 C15 -54.71(12)
C13 C14 C15 C1 54.05(12)
N1 C1 C15 C14 -170.59(8)
C11 C1 C15 C14 -52.79(11)
C2 C1 C15 C14 70.57(11)

loop_
_cod_related_entry_id
_cod_related_entry_code
_cod_related_entry_database
1 9532082 ChemSpider
